data_1506733
loop_
_publ_author_name
'Kobayashi, Sh\"u'
'Ogino, Tsuyoshi'
'Shimizu, Haruka'
'Ishikawa, Shunpei'
'Hamada, Tomoaki'
'Manabe, Kei'

_publ_section_title
;
 Bismuth triflate-chiral bipyridine complexes as water-compatible chiral
 Lewis acids.
;
_journal_issue 21
_journal_name_full 'Organic letters'
_journal_page_first 4729
_journal_page_last 4731
_journal_paper_doi 10.1021/ol051965w
_journal_volume 7
_journal_year 2005
_chemical_formula_moiety 'C24 H42 Bi Br3 N2 O6 '
_chemical_formula_sum 'C24 H42 Bi Br3 N2 O6'
_chemical_formula_weight 903.30
_space_group_IT_number 19
_symmetry_cell_setting orthorhombic
_symmetry_Int_Tables_number 19
_symmetry_space_group_name_Hall 'P 2ac 2ab'
_symmetry_space_group_name_H-M 'P 21 21 21'
_cell_angle_alpha 90
_cell_angle_beta 90
_cell_angle_gamma 90
_cell_formula_units_Z 4
_cell_length_a 8.400(6)
_cell_length_b 16.96(1)
_cell_length_c 22.39(1)
_cell_measurement_reflns_used 22758
_cell_measurement_temperature 98.1
_cell_measurement_theta_max 27.5
_cell_measurement_theta_min 3.0
_cell_volume 3190(3)
_computing_cell_refinement PROCESS-AUTO
_computing_data_collection PROCESS-AUTO
_computing_data_reduction CrystalStructure
_computing_publication_material 'CrystalStructure 3.6.0'
_computing_structure_refinement CRYSTALS
_diffrn_detector_area_resol_mean 10.00
_diffrn_measured_fraction_theta_full 0.9966
_diffrn_measured_fraction_theta_max 0.9966
_diffrn_measurement_device_type 'Rigaku RAXIS-RAPID'
_diffrn_measurement_method \w
_diffrn_radiation_type 'Mo K\a'
_diffrn_radiation_wavelength 0.7107
_diffrn_reflns_av_R_equivalents 0.068
_diffrn_reflns_limit_h_max 10
_diffrn_reflns_limit_h_min -10
_diffrn_reflns_limit_k_max 22
_diffrn_reflns_limit_k_min -21
_diffrn_reflns_limit_l_max 29
_diffrn_reflns_limit_l_min -28
_diffrn_reflns_number 7295
_diffrn_reflns_theta_full 27.47
_diffrn_reflns_theta_max 27.47
_exptl_absorpt_coefficient_mu 9.324
_exptl_absorpt_correction_type none
_exptl_crystal_colour colorless
_exptl_crystal_density_diffrn 1.881
_exptl_crystal_density_method 'not measured'
_exptl_crystal_description platelet
_exptl_crystal_F_000 1744.00
_exptl_crystal_size_max 0.20
_exptl_crystal_size_mid 0.10
_exptl_crystal_size_min 0.01
_refine_diff_density_max 6.51
_refine_diff_density_min -4.16
_refine_ls_extinction_method none
_refine_ls_goodness_of_fit_ref 1.007
_refine_ls_hydrogen_treatment refall
_refine_ls_number_parameters 362
_refine_ls_number_reflns 4310
_refine_ls_R_factor_gt 0.0510
_refine_ls_shift/su_max 0.0000
_refine_ls_structure_factor_coef Fsqd
_refine_ls_weighting_details 'w = 1/[0.0023Fo^2^ + 1.0000\s(Fo^2^)]/(4Fo^2^)'
_refine_ls_weighting_scheme calc
_refine_ls_wR_factor_ref 0.1320
_reflns_number_gt 4310
_reflns_number_total 7268
_reflns_threshold_expression F^2^>2.0\s(F^2^)
_cod_data_source_file ol051965wsi20050814_104930.cif
_cod_data_source_block '_041122TO'
_cod_original_cell_volume 3189(3)
_cod_original_formula_sum 'C24 H42 Bi Br3 N2 O6 '
_cod_database_code 1506733

loop_
_symmetry_equiv_pos_site_id
_symmetry_equiv_pos_as_xyz
1 +X,+Y,+Z
2 1/2+X,1/2-Y,-Z
3 -X,1/2+Y,1/2-Z
4 1/2-X,-Y,1/2+Z

loop_
_atom_site_label
_atom_site_type_symbol
_atom_site_fract_x
_atom_site_fract_y
_atom_site_fract_z
_atom_site_U_iso_or_equiv
_atom_site_adp_type
_atom_site_occupancy
_atom_site_symmetry_multiplicity
_atom_site_calc_flag
_atom_site_refinement_flags
Bi(1) Bi -0.24485(8) -0.47776(3) -0.67864(2) 0.0186(1) Uani 1.00 1 d .
Br(1) Br -0.2511(3) -0.61646(8) -0.60246(7) 0.0330(4) Uani 1.00 1 d .
Br(2) Br -0.0073(2) -0.3896(1) -0.61863(8) 0.0300(4) Uani 1.00 1 d .
Br(3) Br -0.4760(2) -0.54135(9) -0.75687(7) 0.0272(4) Uani 1.00 1 d .
O(1) O -0.016(1) -0.5487(5) -0.7236(5) 0.022(3) Uani 1.00 1 d .
O(2) O -0.462(1) -0.4317(6) -0.6112(5) 0.022(3) Uani 1.00 1 d .
O(3) O 0.233(1) -0.6057(6) -0.6620(5) 0.037(3) Uani 1.00 1 d .
O(4) O -0.710(1) -0.5166(6) -0.5595(5) 0.040(3) Uani 1.00 1 d .
O(5) O -0.530(1) -0.4725(7) -0.9787(5) 0.046(4) Uani 1.00 1 d .
O(6) O -0.788(1) -0.3715(7) -0.9685(5) 0.039(4) Uani 1.00 1 d .
N(1) N -0.127(1) -0.4153(7) -0.7697(5) 0.020(3) Uani 1.00 1 d .
N(2) N -0.387(1) -0.3539(7) -0.7096(6) 0.021(4) Uani 1.00 1 d .
C(1) C -0.183(2) -0.3414(9) -0.7858(6) 0.016(4) Uani 1.00 1 d .
C(2) C -0.096(2) -0.2919(8) -0.8222(8) 0.027(4) Uani 1.00 1 d .
C(3) C 0.056(2) -0.3132(8) -0.8385(7) 0.020(4) Uani 1.00 1 d .
C(4) C 0.115(2) -0.3887(9) -0.8218(8) 0.027(4) Uani 1.00 1 d .
C(5) C 0.018(2) -0.4360(9) -0.7872(6) 0.016(4) Uani 1.00 1 d .
C(6) C 0.073(2) -0.5190(9) -0.7744(7) 0.025(4) Uani 1.00 1 d .
C(7) C 0.060(2) -0.5779(8) -0.8274(8) 0.026(4) Uani 1.00 1 d .
C(8) C -0.111(2) -0.575(1) -0.8525(8) 0.032(5) Uani 1.00 1 d .
C(9) C 0.183(2) -0.5534(9) -0.8753(7) 0.030(4) Uani 1.00 1 d .
C(10) C 0.100(2) -0.660(1) -0.8050(8) 0.035(5) Uani 1.00 1 d .
C(11) C -0.345(2) -0.321(1) -0.7617(8) 0.028(5) Uani 1.00 1 d .
C(12) C -0.445(2) -0.270(1) -0.7920(8) 0.026(5) Uani 1.00 1 d .
C(13) C -0.591(2) -0.2511(9) -0.7673(7) 0.025(4) Uani 1.00 1 d .
C(14) C -0.636(2) -0.2846(8) -0.7146(6) 0.020(4) Uani 1.00 1 d .
C(15) C -0.529(2) -0.3338(8) -0.6856(7) 0.022(4) Uani 1.00 1 d .
C(16) C -0.560(2) -0.3637(8) -0.6222(7) 0.019(4) Uani 1.00 1 d .
C(17) C -0.539(2) -0.3006(9) -0.5722(7) 0.025(4) Uani 1.00 1 d .
C(18) C -0.371(2) -0.2629(9) -0.5775(8) 0.028(5) Uani 1.00 1 d .
C(19) C -0.666(2) -0.2374(9) -0.5779(8) 0.033(5) Uani 1.00 1 d .
C(20) C -0.558(2) -0.340(1) -0.5120(7) 0.032(5) Uani 1.00 1 d .
C(21) C -0.402(3) -0.526(1) -0.961(1) 0.076(8) Uani 1.00 1 d .
C(22) C -0.517(2) -0.399(1) -0.9477(7) 0.038(5) Uani 1.00 1 d .
C(23) C -0.631(2) -0.340(1) -0.974(1) 0.045(6) Uani 1.00 1 d .
C(24) C -0.898(3) -0.313(1) -0.995(1) 0.081(9) Uani 1.00 1 d .
H(1) H -0.1391 -0.2427 -0.8341 0.032 Uiso 1.00 1 c R
H(2) H 0.1188 -0.2777 -0.8612 0.024 Uiso 1.00 1 c R
H(3) H 0.2170 -0.4060 -0.8340 0.033 Uiso 1.00 1 c R
H(4) H 0.1808 -0.5167 -0.7621 0.030 Uiso 1.00 1 c R
H(5) H -0.1390 -0.6241 -0.8694 0.038 Uiso 1.00 1 c R
H(6) H -0.1835 -0.5618 -0.8215 0.038 Uiso 1.00 1 c R
H(7) H -0.1150 -0.5351 -0.8826 0.038 Uiso 1.00 1 c R
H(8) H 0.1444 -0.5679 -0.9137 0.036 Uiso 1.00 1 c R
H(9) H 0.1996 -0.4980 -0.8740 0.036 Uiso 1.00 1 c R
H(10) H 0.2799 -0.5799 -0.8675 0.036 Uiso 1.00 1 c R
H(11) H 0.0039 -0.6852 -0.7932 0.041 Uiso 1.00 1 c R
H(12) H 0.1710 -0.6581 -0.7720 0.041 Uiso 1.00 1 c R
H(13) H 0.1473 -0.6885 -0.8368 0.041 Uiso 1.00 1 c R
H(14) H -0.4085 -0.2437 -0.8269 0.032 Uiso 1.00 1 c R
H(15) H -0.6636 -0.2187 -0.7887 0.031 Uiso 1.00 1 c R
H(16) H -0.7370 -0.2749 -0.6972 0.024 Uiso 1.00 1 c R
H(17) H -0.6672 -0.3808 -0.6210 0.023 Uiso 1.00 1 c R
H(18) H -0.3768 -0.2179 -0.6026 0.033 Uiso 1.00 1 c R
H(19) H -0.2994 -0.3002 -0.5943 0.033 Uiso 1.00 1 c R
H(20) H -0.3342 -0.2477 -0.5391 0.033 Uiso 1.00 1 c R
H(21) H -0.6275 -0.1887 -0.5628 0.040 Uiso 1.00 1 c R
H(22) H -0.6942 -0.2314 -0.6188 0.040 Uiso 1.00 1 c R
H(23) H -0.7569 -0.2532 -0.5557 0.040 Uiso 1.00 1 c R
H(24) H -0.6030 -0.3035 -0.4844 0.038 Uiso 1.00 1 c R
H(25) H -0.6274 -0.3837 -0.5165 0.038 Uiso 1.00 1 c R
H(26) H -0.4579 -0.3573 -0.4976 0.038 Uiso 1.00 1 c R
H(27) H 0.2430 -0.5824 -0.6232 0.044 Uiso 1.00 1 c R
H(28) H -0.3105 -0.4962 -0.9506 0.091 Uiso 1.00 1 c R
H(29) H -0.3777 -0.5601 -0.9932 0.091 Uiso 1.00 1 c R
H(30) H -0.4362 -0.5560 -0.9276 0.091 Uiso 1.00 1 c R
H(31) H -0.4101 -0.3808 -0.9502 0.046 Uiso 1.00 1 c R
H(32) H -0.5454 -0.4055 -0.9069 0.046 Uiso 1.00 1 c R
H(33) H -0.6048 -0.3323 -1.0149 0.054 Uiso 1.00 1 c R
H(34) H -0.6250 -0.2903 -0.9538 0.055 Uiso 1.00 1 c R
H(35) H -0.9079 -0.3271 -1.0356 0.098 Uiso 1.00 1 c R
H(36) H -0.8557 -0.2615 -0.9914 0.098 Uiso 1.00 1 c R
H(37) H -1.0001 -0.3150 -0.9762 0.098 Uiso 1.00 1 c R

loop_
_atom_site_aniso_label
_atom_site_aniso_U_11
_atom_site_aniso_U_22
_atom_site_aniso_U_33
_atom_site_aniso_U_12
_atom_site_aniso_U_13
_atom_site_aniso_U_23
Bi(1) 0.0154(2) 0.0176(2) 0.0228(3) 0.0003(3) -0.0001(3) 0.0001(2)
Br(1) 0.0447(9) 0.0234(7) 0.0309(8) 0.001(1) -0.002(1) 0.0041(6)
Br(2) 0.0183(8) 0.0304(8) 0.041(1) -0.0031(8) -0.0031(8) -0.0071(8)
Br(3) 0.0187(8) 0.0290(8) 0.0339(9) -0.0033(6) -0.0008(7) -0.0042(7)
O(1) 0.018(5) 0.017(5) 0.031(6) 0.004(4) 0.012(5) -0.002(5)
O(2) 0.019(5) 0.024(5) 0.021(6) 0.005(4) 0.007(4) 0.001(5)
O(3) 0.041(7) 0.020(5) 0.048(7) -0.000(6) 0.003(7) -0.001(4)
O(4) 0.036(7) 0.027(6) 0.056(8) -0.003(5) 0.002(5) -0.009(6)
O(5) 0.038(7) 0.053(8) 0.045(7) 0.017(7) -0.010(6) -0.001(7)
O(6) 0.042(8) 0.040(7) 0.035(7) 0.003(6) -0.005(6) -0.002(6)
N(1) 0.009(6) 0.040(8) 0.011(7) -0.014(5) 0.013(5) -0.013(6)
N(2) 0.015(6) 0.025(7) 0.022(8) 0.002(6) -0.010(5) -0.012(6)
C(1) 0.028(8) 0.019(8) 0.002(7) 0.005(7) 0.007(6) 0.004(6)
C(2) 0.05(1) 0.012(7) 0.023(9) -0.011(7) -0.001(9) 0.010(8)
C(3) 0.022(8) 0.015(7) 0.024(9) -0.025(6) 0.007(6) -0.004(6)
C(4) 0.019(8) 0.024(8) 0.04(1) 0.000(6) -0.015(8) 0.019(9)
C(5) 0.012(7) 0.031(8) 0.004(7) -0.008(7) 0.003(6) -0.009(6)
C(6) 0.005(6) 0.025(8) 0.04(1) 0.008(7) 0.003(6) 0.004(8)
C(7) 0.022(8) 0.019(7) 0.04(1) 0.004(6) 0.008(7) 0.002(8)
C(8) 0.013(8) 0.04(1) 0.04(1) 0.006(7) -0.003(7) -0.031(9)
C(9) 0.022(7) 0.034(9) 0.03(1) 0.003(7) 0.017(7) 0.011(8)
C(10) 0.04(1) 0.027(9) 0.03(1) 0.010(8) 0.003(8) -0.002(8)
C(11) 0.032(9) 0.031(9) 0.02(1) 0.001(7) -0.014(8) -0.012(8)
C(12) 0.019(8) 0.032(9) 0.03(1) 0.012(7) -0.010(7) 0.001(8)
C(13) 0.027(8) 0.027(8) 0.022(9) -0.002(7) -0.006(7) -0.009(7)
C(14) 0.031(9) 0.021(8) 0.007(8) 0.012(7) 0.004(6) 0.007(6)
C(15) 0.014(7) 0.025(7) 0.028(9) -0.003(6) -0.008(7) -0.007(7)
C(16) 0.012(7) 0.016(7) 0.029(9) 0.008(6) 0.007(6) -0.003(7)
C(17) 0.000(7) 0.031(8) 0.04(1) 0.014(6) 0.017(6) -0.005(8)
C(18) 0.012(7) 0.031(9) 0.04(1) -0.001(7) -0.010(7) -0.009(8)
C(19) 0.029(9) 0.021(8) 0.05(1) 0.005(7) 0.011(8) 0.011(8)
C(20) 0.026(9) 0.037(9) 0.03(1) 0.012(8) -0.006(7) -0.016(8)
C(21) 0.10(2) 0.09(2) 0.04(1) 0.07(2) -0.01(1) 0.01(1)
C(22) 0.05(1) 0.039(9) 0.03(1) -0.002(9) 0.003(9) 0.009(8)
C(23) 0.03(1) 0.012(9) 0.10(2) -0.013(8) -0.00(1) -0.00(1)
C(24) 0.09(2) 0.04(1) 0.11(2) 0.07(1) -0.01(2) 0.00(1)

loop_
_atom_type_symbol
_atom_type_description
_atom_type_scat_dispersion_real
_atom_type_scat_dispersion_imag
_atom_type_scat_source
C C 0.003 0.002
;
International Tables for Crystallography
(1992, Vol. C, Tables 4.2.6.8 and 6.1.1.4)
;
H H 0.000 0.000
;
International Tables for Crystallography
(1992, Vol. C, Table 6.1.1.4)
;
O O 0.011 0.006
;
International Tables for Crystallography
(1992, Vol. C, Tables 4.2.6.8 and 6.1.1.4)
;
N N 0.006 0.003
;
International Tables for Crystallography
(1992, Vol. C, Tables 4.2.6.8 and 6.1.1.4)
;
Bi Bi -4.108 10.257
;
International Tables for Crystallography
(1992, Vol. C, Tables 4.2.6.8 and 6.1.1.4)
;
Br Br -0.290 2.459
;
International Tables for Crystallography
(1992, Vol. C, Tables 4.2.6.8 and 6.1.1.4)
;

loop_
_geom_angle_atom_site_label_1
_geom_angle_atom_site_label_2
_geom_angle_atom_site_label_3
_geom_angle
Br(2) Bi(1) Br(1) 99.31(5)
Br(3) Bi(1) Br(1) 92.42(5)
O(1) Bi(1) Br(1) 81.9(2)
O(2) Bi(1) Br(1) 83.4(2)
N(1) Bi(1) Br(1) 145.9(3)
N(2) Bi(1) Br(1) 146.1(3)
Br(3) Bi(1) Br(2) 168.12(5)
O(1) Bi(1) Br(2) 84.4(2)
O(2) Bi(1) Br(2) 93.6(2)
N(1) Bi(1) Br(2) 83.3(3)
N(2) Bi(1) Br(2) 91.3(3)
O(1) Bi(1) Br(3) 95.6(2)
O(2) Bi(1) Br(3) 89.6(2)
N(1) Bi(1) Br(3) 86.0(3)
N(2) Bi(1) Br(3) 79.8(3)
O(2) Bi(1) O(1) 164.6(3)
N(1) Bi(1) O(1) 64.3(3)
N(2) Bi(1) O(1) 131.3(4)
Bi(1) O(1) C(6) 123.1(8)
N(1) Bi(1) O(2) 130.6(3)
N(2) Bi(1) O(2) 63.8(4)
Bi(1) O(2) C(16) 124.4(8)
N(2) Bi(1) N(1) 67.0(4)
Bi(1) N(1) C(1) 117.4(9)
Bi(1) N(1) C(5) 119.5(9)
Bi(1) N(2) C(11) 117(1)
Bi(1) N(2) C(15) 121.3(9)
O(1) C(6) C(5) 108(1)
O(1) C(6) C(7) 109(1)
O(2) C(16) C(15) 109(1)
O(2) C(16) C(17) 111(1)
C(22) O(5) C(21) 110(1)
O(5) C(22) C(23) 110(1)
O(6) C(23) C(22) 107(1)
C(24) O(6) C(23) 106(1)
C(5) N(1) C(1) 118(1)
N(1) C(1) C(11) 114(1)
N(1) C(1) C(2) 121(1)
N(1) C(5) C(6) 118(1)
N(1) C(5) C(4) 123(1)
N(2) C(11) C(1) 117(1)
C(15) N(2) C(11) 118(1)
N(2) C(11) C(12) 121(1)
N(2) C(15) C(16) 115(1)
N(2) C(15) C(14) 122(1)
C(11) C(1) C(2) 123(1)
C(1) C(2) C(3) 119(1)
C(1) C(11) C(12) 120(1)
C(2) C(3) C(4) 119(1)
C(3) C(4) C(5) 117(1)
C(4) C(5) C(6) 117(1)
C(5) C(6) C(7) 115(1)
C(6) C(7) C(8) 108(1)
C(6) C(7) C(10) 108(1)
C(6) C(7) C(9) 107(1)
C(10) C(7) C(8) 111(1)
C(9) C(7) C(8) 110(1)
C(10) C(7) C(9) 109(1)
C(11) C(12) C(13) 119(1)
C(12) C(13) C(14) 119(1)
C(13) C(14) C(15) 118(1)
C(14) C(15) C(16) 121(1)
C(15) C(16) C(17) 114(1)
C(16) C(17) C(18) 109(1)
C(16) C(17) C(20) 109(1)
C(16) C(17) C(19) 110(1)
C(20) C(17) C(18) 110(1)
C(19) C(17) C(18) 109(1)
C(20) C(17) C(19) 107(1)
O(1) C(6) H(4) 105.9570
O(2) C(16) H(17) 107.1252
O(5) C(21) H(28) 109.7310
O(5) C(21) H(29) 109.5217
O(5) C(21) H(30) 109.1603
O(5) C(22) H(31) 108.8181
O(5) C(22) H(32) 109.8017
O(6) C(23) H(33) 110.2087
O(6) C(23) H(34) 109.9986
O(6) C(24) H(35) 105.7419
O(6) C(24) H(36) 110.6189
O(6) C(24) H(37) 111.9723
C(1) C(2) H(1) 119.8228
H(1) C(2) C(3) 120.9461
C(2) C(3) H(2) 119.4605
C(3) C(4) H(3) 121.0398
H(2) C(3) C(4) 121.2651
H(3) C(4) C(5) 121.1244
C(5) C(6) H(4) 107.9867
H(4) C(6) C(7) 108.3061
C(7) C(8) H(6) 109.7460
C(7) C(8) H(7) 108.5554
C(7) C(8) H(5) 110.1022
C(7) C(9) H(9) 110.2613
C(7) C(9) H(8) 109.4502
C(7) C(9) H(10) 108.6975
C(7) C(10) H(11) 108.5610
C(7) C(10) H(12) 111.5629
C(7) C(10) H(13) 108.2714
H(6) C(8) H(5) 109.4753
H(7) C(8) H(5) 109.4758
H(7) C(8) H(6) 109.4685
H(9) C(9) H(8) 109.4685
H(10) C(9) H(8) 109.4728
H(10) C(9) H(9) 109.4732
H(12) C(10) H(11) 109.4731
H(13) C(10) H(11) 109.4731
H(13) C(10) H(12) 109.4659
C(11) C(12) H(14) 120.0477
H(14) C(12) C(13) 120.5024
C(12) C(13) H(15) 120.1292
C(13) C(14) H(16) 122.0479
H(15) C(13) C(14) 120.0215
H(16) C(14) C(15) 119.4661
C(15) C(16) H(17) 106.7415
H(17) C(16) C(17) 107.2909
C(17) C(18) H(19) 109.2949
C(17) C(18) H(18) 109.3339
C(17) C(18) H(20) 109.7835
C(17) C(19) H(22) 109.4150
C(17) C(19) H(21) 110.1648
C(17) C(19) H(23) 108.8290
C(17) C(20) H(25) 108.4611
C(17) C(20) H(26) 110.0988
C(17) C(20) H(24) 109.7886
H(19) C(18) H(18) 109.4699
H(20) C(18) H(18) 109.4749
H(20) C(18) H(19) 109.4698
H(22) C(19) H(21) 109.4729
H(23) C(19) H(21) 109.4723
H(23) C(19) H(22) 109.4706
H(25) C(20) H(24) 109.4926
H(26) C(20) H(24) 109.5023
H(26) C(20) H(25) 109.4790
H(29) C(21) H(28) 109.4678
H(30) C(21) H(28) 109.4767
H(30) C(21) H(29) 109.4692
H(31) C(22) C(23) 111.4178
H(32) C(22) C(23) 107.3133
C(22) C(23) H(33) 108.4016
C(22) C(23) H(34) 111.3789
H(32) C(22) H(31) 109.4593
H(34) C(23) H(33) 109.4539
H(36) C(24) H(35) 109.4777
H(37) C(24) H(35) 109.4711
H(37) C(24) H(36) 109.4761

loop_
_geom_bond_atom_site_label_1
_geom_bond_atom_site_label_2
_geom_bond_distance
Bi(1) Br(1) 2.906(2)
Bi(1) Br(2) 2.833(2)
Bi(1) Br(3) 2.828(2)
Bi(1) O(1) 2.48(1)
Bi(1) O(2) 2.49(1)
Bi(1) N(1) 2.50(1)
Bi(1) N(2) 2.51(1)
O(1) C(6) 1.45(2)
O(2) C(16) 1.44(2)
O(5) C(21) 1.46(3)
O(5) C(22) 1.44(2)
O(6) C(23) 1.43(2)
O(6) C(24) 1.48(3)
N(1) C(1) 1.39(2)
N(1) C(5) 1.32(2)
N(2) C(11) 1.34(2)
N(2) C(15) 1.35(2)
C(1) C(2) 1.38(2)
C(1) C(11) 1.51(2)
C(2) C(3) 1.37(2)
C(3) C(4) 1.42(2)
C(4) C(5) 1.38(2)
C(5) C(6) 1.51(2)
C(6) C(7) 1.55(2)
C(7) C(8) 1.54(2)
C(7) C(9) 1.55(2)
C(7) C(10) 1.52(2)
C(11) C(12) 1.39(2)
C(12) C(13) 1.38(2)
C(13) C(14) 1.36(2)
C(14) C(15) 1.39(2)
C(15) C(16) 1.53(2)
C(16) C(17) 1.56(2)
C(17) C(18) 1.55(2)
C(17) C(19) 1.52(2)
C(17) C(20) 1.51(2)
C(22) C(23) 1.51(2)
O(3) H(27) 0.9572
C(2) H(1) 0.9500
C(3) H(2) 0.9498
C(4) H(3) 0.9500
C(6) H(4) 0.9500
C(8) H(5) 0.9499
C(8) H(6) 0.9500
C(8) H(7) 0.9499
C(9) H(8) 0.9501
C(9) H(9) 0.9501
C(9) H(10) 0.9500
C(10) H(11) 0.9501
C(10) H(12) 0.9500
C(10) H(13) 0.9499
C(12) H(14) 0.9500
C(13) H(15) 0.9500
C(14) H(16) 0.9501
C(16) H(17) 0.9500
C(18) H(18) 0.9501
C(18) H(19) 0.9500
C(18) H(20) 0.9500
C(19) H(21) 0.9499
C(19) H(22) 0.9501
C(19) H(23) 0.9500
C(20) H(24) 0.9498
C(20) H(25) 0.9501
C(20) H(26) 0.9499
C(21) H(28) 0.9500
C(21) H(29) 0.9500
C(21) H(30) 0.9499
C(22) H(31) 0.9499
C(22) H(32) 0.9499
C(23) H(33) 0.9500
C(23) H(34) 0.9499
C(24) H(35) 0.9499
C(24) H(36) 0.9500
C(24) H(37) 0.9500

loop_
_geom_contact_atom_site_label_1
_geom_contact_atom_site_label_2
_geom_contact_distance
_geom_contact_site_symmetry_2
Bi(1) C(1) 3.37(1) .
Bi(1) C(5) 3.36(1) .
Bi(1) C(6) 3.49(1) .
Bi(1) C(11) 3.35(2) .
Bi(1) C(15) 3.42(1) .
Bi(1) C(16) 3.51(1) .
Br(1) O(1) 3.55(1) .
Br(2) O(1) 3.58(1) .
Br(2) O(4) 3.55(1) 65501
Br(2) N(1) 3.55(1) .
Br(3) O(3) 3.42(1) 45501
Br(3) N(2) 3.43(1) .
O(1) O(3) 2.68(2) .
O(1) N(1) 2.66(2) .
O(1) C(5) 2.40(2) .
O(1) C(7) 2.46(2) .
O(1) C(8) 3.03(2) .
O(1) C(10) 2.80(2) .
O(2) O(4) 2.79(1) .
O(2) N(2) 2.65(2) .
O(2) C(15) 2.42(2) .
O(2) C(17) 2.47(2) .
O(2) C(18) 3.06(2) .
O(2) C(20) 2.83(2) .
O(3) Br(3) 3.42(1) 65501
O(3) O(4) 2.79(2) 65501
O(3) C(2) 3.38(2) 54303
O(3) C(6) 3.21(2) .
O(3) C(10) 3.51(2) .
O(3) C(12) 3.46(2) 54303
O(4) Br(2) 3.55(1) 45501
O(4) O(3) 2.79(2) 45501
O(4) O(5) 2.84(2) 34504
O(4) O(6) 2.78(2) 34504
O(4) C(16) 3.21(2) .
O(4) C(20) 3.43(2) .
O(4) C(23) 3.38(2) 34504
O(4) C(24) 3.36(2) 34504
O(5) O(4) 2.84(2) 34404
O(5) O(6) 2.77(2) .
O(5) C(23) 2.41(2) .
O(6) O(4) 2.78(2) 34404
O(6) C(3) 3.34(2) 45501
O(6) C(4) 3.40(2) 45501
O(6) C(22) 2.37(2) .
N(1) N(2) 2.77(2) .
N(1) C(2) 2.41(2) .
N(1) C(3) 2.78(2) .
N(1) C(4) 2.38(2) .
N(1) C(6) 2.43(2) .
N(1) C(7) 3.42(2) .
N(1) C(8) 3.28(2) .
N(1) C(11) 2.44(2) .
N(2) C(1) 2.43(2) .
N(2) C(12) 2.38(2) .
N(2) C(13) 2.77(2) .
N(2) C(14) 2.40(2) .
N(2) C(16) 2.44(2) .
N(2) C(17) 3.45(2) .
N(2) C(18) 3.34(2) .
C(1) C(3) 2.37(2) .
C(1) C(4) 2.74(2) .
C(1) C(5) 2.33(2) .
C(1) C(12) 2.52(2) .
C(2) O(3) 3.38(2) 55303
C(2) C(4) 2.41(2) .
C(2) C(5) 2.74(2) .
C(2) C(11) 2.55(2) .
C(2) C(12) 3.04(2) .
C(3) O(6) 3.34(2) 65501
C(3) C(5) 2.40(2) .
C(3) C(13) 3.53(2) 65501
C(3) C(24) 3.52(3) 65501
C(4) O(6) 3.40(2) 65501
C(4) C(6) 2.48(2) .
C(4) C(7) 3.24(2) .
C(4) C(9) 3.09(2) .
C(5) C(7) 2.59(2) .
C(5) C(8) 2.97(2) .
C(5) C(9) 3.12(2) .
C(6) C(8) 2.51(2) .
C(6) C(9) 2.51(2) .
C(6) C(10) 2.50(2) .
C(8) C(9) 2.54(2) .
C(8) C(10) 2.52(2) .
C(8) C(21) 3.55(3) .
C(9) C(10) 2.50(2) .
C(11) C(13) 2.39(2) .
C(11) C(14) 2.73(2) .
C(11) C(15) 2.31(2) .
C(12) O(3) 3.46(2) 55303
C(12) C(14) 2.37(2) .
C(12) C(15) 2.71(2) .
C(13) C(3) 3.53(2) 45501
C(13) C(15) 2.36(2) .
C(14) C(16) 2.55(2) .
C(14) C(17) 3.30(2) .
C(14) C(19) 3.17(2) .
C(15) C(17) 2.60(2) .
C(15) C(18) 3.01(2) .
C(15) C(19) 3.13(2) .
C(16) C(18) 2.54(2) .
C(16) C(19) 2.52(2) .
C(16) C(20) 2.50(2) .
C(18) C(19) 2.51(2) .
C(18) C(20) 2.51(2) .
C(19) C(20) 2.45(2) .
C(21) C(22) 2.38(3) .
C(23) O(4) 3.38(2) 34404
C(23) C(24) 2.33(3) .
C(23) C(24) 3.32(3) 54302
C(24) O(4) 3.36(2) 34404
C(24) C(3) 3.52(3) 45501
C(24) C(23) 3.32(3) 44302
Bi(1) H(6) 3.5390 .
Bi(1) H(19) 3.5842 .
Br(1) H(2) 3.0612 54303
Br(1) H(15) 3.0755 44303
Br(1) H(34) 3.3714 44303
Br(1) H(35) 3.3709 34504
Br(1) H(36) 3.3579 44303
Br(2) H(16) 3.4685 65501
Br(2) H(17) 2.8612 65501
Br(2) H(19) 2.9351 .
Br(2) H(23) 3.4290 65501
Br(2) H(29) 3.0887 44504
Br(3) H(4) 2.9156 45501
Br(3) H(6) 2.8720 .
Br(3) H(10) 3.2813 45501
Br(3) H(12) 3.5817 45501
Br(3) H(15) 3.3856 44303
O(1) H(4) 1.9383 .
O(1) H(6) 2.6158 .
O(1) H(11) 2.7959 .
O(1) H(12) 2.6595 .
O(1) H(27) 3.1766 .
O(2) H(17) 1.9411 .
O(2) H(19) 2.6426 .
O(2) H(25) 2.6630 .
O(2) H(26) 2.8393 .
O(2) H(27) 3.5693 45501
O(3) H(1) 2.4550 54303
O(3) H(4) 2.7380 .
O(3) H(12) 2.6704 .
O(3) H(14) 2.7766 54303
O(3) H(35) 3.3858 44504
O(4) H(17) 2.7088 .
O(4) H(25) 2.5481 .
O(4) H(27) 1.8539 45501
O(4) H(33) 3.1588 34504
O(4) H(35) 2.8804 34504
O(5) H(8) 3.4939 45501
O(5) H(9) 3.2922 45501
O(5) H(10) 3.4737 45501
O(5) H(28) 1.9909 .
O(5) H(29) 1.9885 .
O(5) H(30) 1.9843 .
O(5) H(31) 1.9611 .
O(5) H(32) 1.9723 .
O(5) H(33) 2.5894 .
O(5) H(34) 3.2390 .
O(6) H(2) 2.9869 45501
O(6) H(3) 3.0670 45501
O(6) H(8) 3.5945 45501
O(6) H(9) 3.0154 45501
O(6) H(27) 3.5711 44404
O(6) H(31) 3.2024 .
O(6) H(32) 2.5250 .
O(6) H(33) 1.9703 .
O(6) H(34) 1.9679 .
O(6) H(35) 1.9601 .
O(6) H(36) 2.0172 .
O(6) H(37) 2.0324 .
N(1) H(1) 3.2655 .
N(1) H(3) 3.2289 .
N(1) H(4) 3.1069 .
N(1) H(6) 2.7835 .
N(1) H(7) 3.2433 .
N(2) H(14) 3.2280 .
N(2) H(16) 3.2454 .
N(2) H(17) 3.1141 .
N(2) H(18) 3.3272 .
N(2) H(19) 2.8351 .
C(1) H(1) 2.0274 .
C(1) H(2) 3.2289 .
C(1) H(11) 3.5212 55303
C(1) H(12) 3.3703 55303
C(1) H(14) 2.6826 .
C(2) H(2) 2.0156 .
C(2) H(3) 3.2728 .
C(2) H(11) 3.2465 55303
C(2) H(12) 3.1631 55303
C(2) H(14) 2.7545 .
C(2) H(37) 3.5619 65501
C(3) H(1) 2.0302 .
C(3) H(3) 2.0790 .
C(3) H(9) 3.4521 .
C(3) H(15) 3.0610 65501
C(3) H(37) 3.1191 65501
C(4) H(1) 3.2797 .
C(4) H(2) 2.0811 .
C(4) H(4) 2.6088 .
C(4) H(7) 3.4244 .
C(4) H(9) 2.3045 .
C(4) H(15) 3.5131 65501
C(4) H(32) 3.4455 65501
C(5) H(2) 3.2673 .
C(5) H(3) 2.0386 .
C(5) H(4) 2.0155 .
C(5) H(6) 2.8298 .
C(5) H(7) 2.9379 .
C(5) H(9) 2.6854 .
C(6) H(3) 2.6313 .
C(6) H(5) 3.2948 .
C(6) H(6) 2.5030 .
C(6) H(7) 2.9011 .
C(6) H(8) 3.2813 .
C(6) H(9) 2.4958 .
C(6) H(10) 2.9049 .
C(6) H(11) 2.9088 .
C(6) H(12) 2.5003 .
C(6) H(13) 3.2570 .
C(7) H(3) 3.2057 .
C(7) H(4) 2.0610 .
C(7) H(5) 2.0685 .
C(7) H(6) 2.0644 .
C(7) H(7) 2.0504 .
C(7) H(8) 2.0659 .
C(7) H(9) 2.0753 .
C(7) H(10) 2.0569 .
C(7) H(11) 2.0294 .
C(7) H(12) 2.0639 .
C(7) H(13) 2.0259 .
C(8) H(4) 3.3258 .
C(8) H(8) 2.5466 .
C(8) H(9) 2.9525 .
C(8) H(10) 3.3008 .
C(8) H(11) 2.4934 .
C(8) H(12) 3.2954 .
C(8) H(13) 2.9259 .
C(8) H(21) 3.4870 44303
C(8) H(22) 3.1883 44303
C(8) H(26) 3.4951 44404
C(8) H(28) 3.0654 .
C(8) H(30) 3.2234 .
C(9) H(3) 2.6805 .
C(9) H(4) 2.6075 .
C(9) H(5) 2.9575 .
C(9) H(6) 3.3048 .
C(9) H(7) 2.5234 .
C(9) H(11) 3.2605 .
C(9) H(12) 2.9162 .
C(9) H(13) 2.4666 .
C(9) H(18) 3.2699 54303
C(9) H(24) 3.5088 44404
C(9) H(25) 3.3692 44404
C(9) H(30) 3.4107 65501
C(9) H(32) 3.4658 65501
C(10) H(1) 3.4316 54303
C(10) H(4) 2.6977 .
C(10) H(5) 2.5438 .
C(10) H(6) 2.9266 .
C(10) H(7) 3.2794 .
C(10) H(8) 2.9160 .
C(10) H(9) 3.2603 .
C(10) H(10) 2.4677 .
C(10) H(18) 3.2654 54303
C(11) H(1) 2.7216 .
C(11) H(12) 3.2206 55303
C(11) H(13) 3.5620 55303
C(11) H(14) 2.0374 .
C(11) H(15) 3.2490 .
C(12) H(1) 2.7762 .
C(12) H(12) 3.3091 55303
C(12) H(15) 2.0324 .
C(12) H(16) 3.2440 .
C(12) H(32) 3.5531 .
C(13) H(2) 3.2498 45501
C(13) H(3) 3.4249 45501
C(13) H(14) 2.0361 .
C(13) H(16) 2.0325 .
C(13) H(22) 3.4533 .
C(14) H(3) 3.5944 45501
C(14) H(11) 3.5260 45303
C(14) H(14) 3.2312 .
C(14) H(15) 2.0130 .
C(14) H(17) 2.6691 .
C(14) H(18) 3.5065 .
C(14) H(22) 2.3791 .
C(15) H(15) 3.2282 .
C(15) H(16) 2.0320 .
C(15) H(17) 2.0211 .
C(15) H(18) 2.9899 .
C(15) H(19) 2.8651 .
C(15) H(22) 2.6817 .
C(16) H(16) 2.7041 .
C(16) H(18) 2.9442 .
C(16) H(19) 2.5149 .
C(16) H(20) 3.3041 .
C(16) H(21) 3.3028 .
C(16) H(22) 2.5147 .
C(16) H(23) 2.9115 .
C(16) H(24) 3.2693 .
C(16) H(25) 2.4570 .
C(16) H(26) 2.9185 .
C(17) H(16) 3.2861 .
C(17) H(17) 2.0519 .
C(17) H(18) 2.0694 .
C(17) H(19) 2.0689 .
C(17) H(20) 2.0745 .
C(17) H(21) 2.0516 .
C(17) H(22) 2.0430 .
C(17) H(23) 2.0361 .
C(17) H(24) 2.0389 .
C(17) H(25) 2.0236 .
C(17) H(26) 2.0426 .
C(18) H(10) 3.4257 55303
C(18) H(13) 2.9681 55303
C(18) H(17) 3.3369 .
C(18) H(21) 2.5169 .
C(18) H(22) 2.9168 .
C(18) H(23) 3.2818 .
C(18) H(23) 3.1445 54402
C(18) H(24) 2.9347 .
C(18) H(24) 2.8739 54402
C(18) H(25) 3.2705 .
C(18) H(26) 2.5085 .
C(19) H(5) 2.7875 45303
C(19) H(16) 2.8093 .
C(19) H(17) 2.6164 .
C(19) H(18) 2.5133 .
C(19) H(19) 3.2784 .
C(19) H(20) 2.9241 .
C(19) H(20) 2.9872 44402
C(19) H(24) 2.4326 .
C(19) H(25) 2.8549 .
C(19) H(26) 3.2285 .
C(19) H(26) 3.3839 44402
C(19) H(29) 3.4229 45303
C(19) H(30) 3.1972 45303
C(20) H(8) 2.7974 44504
C(20) H(17) 2.6982 .
C(20) H(18) 3.2729 .
C(20) H(19) 2.9267 .
C(20) H(20) 2.5191 .
C(20) H(20) 2.9808 44402
C(20) H(21) 2.8643 .
C(20) H(22) 3.2242 .
C(20) H(23) 2.4288 .
C(20) H(23) 3.3451 54402
C(21) H(5) 3.4473 .
C(21) H(7) 2.9898 .
C(21) H(10) 3.5141 45501
C(21) H(21) 2.8246 44303
C(21) H(31) 2.4721 .
C(21) H(32) 2.6590 .
C(22) H(3) 3.3874 45501
C(22) H(9) 3.3506 45501
C(22) H(28) 2.3979 .
C(22) H(29) 3.1477 .
C(22) H(30) 2.7893 .
C(22) H(33) 2.0194 .
C(22) H(34) 2.0537 .
C(22) H(36) 3.3290 54302
C(23) H(2) 3.4482 45501
C(23) H(3) 3.5660 45501
C(23) H(31) 2.0542 .
C(23) H(32) 2.0065 .
C(23) H(35) 2.7116 .
C(23) H(35) 3.3978 54302
C(23) H(36) 2.3371 .
C(23) H(36) 2.9811 54302
C(23) H(37) 3.1277 .
C(23) H(37) 3.0526 54302
C(24) H(2) 3.0506 45501
C(24) H(31) 3.5174 44302
C(24) H(33) 2.5262 .
C(24) H(33) 3.0255 44302
C(24) H(34) 2.5003 .
C(24) H(34) 2.8377 44302
H(1) O(3) 2.4550 55303
H(1) C(10) 3.4316 55303
H(2) Br(1) 3.0612 55303
H(2) O(6) 2.9869 65501
H(2) C(13) 3.2498 65501
H(2) C(23) 3.4482 65501
H(2) C(24) 3.0506 65501
H(3) O(6) 3.0670 65501
H(3) C(13) 3.4249 65501
H(3) C(14) 3.5944 65501
H(3) C(22) 3.3874 65501
H(3) C(23) 3.5660 65501
H(4) Br(3) 2.9156 65501
H(5) C(19) 2.7875 44303
H(8) O(5) 3.4939 65501
H(8) O(6) 3.5945 65501
H(8) C(20) 2.7974 44404
H(9) O(5) 3.2922 65501
H(9) O(6) 3.0154 65501
H(9) C(22) 3.3506 65501
H(10) Br(3) 3.2813 65501
H(10) O(5) 3.4737 65501
H(10) C(18) 3.4257 54303
H(10) C(21) 3.5141 65501
H(11) C(1) 3.5212 54303
H(11) C(2) 3.2465 54303
H(11) C(14) 3.5260 44303
H(12) Br(3) 3.5817 65501
H(12) C(1) 3.3703 54303
H(12) C(2) 3.1631 54303
H(12) C(11) 3.2206 54303
H(12) C(12) 3.3091 54303
H(13) C(11) 3.5620 54303
H(13) C(18) 2.9681 54303
H(14) O(3) 2.7766 55303
H(15) Br(1) 3.0755 45303
H(15) Br(3) 3.3856 45303
H(15) C(3) 3.0610 45501
H(15) C(4) 3.5131 45501
H(16) Br(2) 3.4685 45501
H(17) Br(2) 2.8612 45501
H(18) C(9) 3.2699 55303
H(18) C(10) 3.2654 55303
H(20) C(19) 2.9872 54402
H(20) C(20) 2.9808 54402
H(21) C(8) 3.4870 45303
H(21) C(21) 2.8246 45303
H(22) C(8) 3.1883 45303
H(23) Br(2) 3.4290 45501
H(23) C(18) 3.1445 44402
H(23) C(20) 3.3451 44402
H(24) C(9) 3.5088 44504
H(24) C(18) 2.8739 44402
H(25) C(9) 3.3692 44504
H(26) C(8) 3.4951 44504
H(26) C(19) 3.3839 54402
H(27) O(2) 3.5693 65501
H(27) O(4) 1.8539 65501
H(27) O(6) 3.5711 44504
H(29) Br(2) 3.0887 44404
H(29) C(19) 3.4229 44303
H(30) C(9) 3.4107 45501
H(30) C(19) 3.1972 44303
H(31) C(24) 3.5174 54302
H(32) C(4) 3.4455 45501
H(32) C(9) 3.4658 45501
H(33) O(4) 3.1588 34404
H(33) C(24) 3.0255 54302
H(34) Br(1) 3.3714 45303
H(34) C(24) 2.8377 54302
H(35) Br(1) 3.3709 34404
H(35) O(3) 3.3858 44404
H(35) O(4) 2.8804 34404
H(35) C(23) 3.3978 44302
H(36) Br(1) 3.3579 45303
H(36) C(22) 3.3290 44302
H(36) C(23) 2.9811 44302
H(37) C(2) 3.5619 45501
H(37) C(3) 3.1191 45501
H(37) C(23) 3.0526 44302

loop_
_geom_torsion_atom_site_label_1
_geom_torsion_atom_site_label_2
_geom_torsion_atom_site_label_3
_geom_torsion_atom_site_label_4
_geom_torsion
Bi(1) O(1) C(6) C(5) 8(1)
Bi(1) O(1) C(6) C(7) -118(1)
Bi(1) O(2) C(16) C(15) 9(1)
Bi(1) O(2) C(16) C(17) -118(1)
C(21) O(5) C(22) C(23) 170(1)
C(24) O(6) C(23) C(22) -179(1)
Bi(1) N(1) C(1) C(2) 159(1)
Bi(1) N(1) C(1) C(11) -21(1)
C(5) N(1) C(1) C(2) 3(2)
C(5) N(1) C(1) C(11) -177(1)
Bi(1) N(1) C(5) C(4) -156(1)
Bi(1) N(1) C(5) C(6) 30(1)
C(1) N(1) C(5) C(4) -1(2)
C(1) N(1) C(5) C(6) -174(1)
Bi(1) N(2) C(11) C(1) -22(1)
Bi(1) N(2) C(11) C(12) 158(1)
C(15) N(2) C(11) C(1) 176(1)
C(15) N(2) C(11) C(12) -2(2)
Bi(1) N(2) C(15) C(14) -156(1)
Bi(1) N(2) C(15) C(16) 27(1)
C(11) N(2) C(15) C(14) 4(2)
C(11) N(2) C(15) C(16) -171(1)
N(1) C(1) C(2) C(3) -5(2)
C(11) C(1) C(2) C(3) 175(1)
N(1) C(1) C(11) N(2) 29(2)
N(1) C(1) C(11) C(12) -151(1)
C(2) C(1) C(11) N(2) -151(1)
C(2) C(1) C(11) C(12) 27(2)
C(1) C(2) C(3) C(4) 5(2)
C(2) C(3) C(4) C(5) -3(2)
C(3) C(4) C(5) N(1) 1(2)
C(3) C(4) C(5) C(6) 174(1)
N(1) C(5) C(6) O(1) -24(1)
N(1) C(5) C(6) C(7) 99(1)
C(4) C(5) C(6) O(1) 161(1)
C(4) C(5) C(6) C(7) -74(1)
O(1) C(6) C(7) C(8) 71(1)
O(1) C(6) C(7) C(9) -168(1)
O(1) C(6) C(7) C(10) -49(1)
C(5) C(6) C(7) C(8) -51(1)
C(5) C(6) C(7) C(9) 68(1)
C(5) C(6) C(7) C(10) -173(1)
N(2) C(11) C(12) C(13) 0(2)
C(1) C(11) C(12) C(13) -177(1)
C(11) C(12) C(13) C(14) -1(2)
C(12) C(13) C(14) C(15) 3(2)
C(13) C(14) C(15) N(2) -4(2)
C(13) C(14) C(15) C(16) 170(1)
N(2) C(15) C(16) O(2) -23(1)
N(2) C(15) C(16) C(17) 102(1)
C(14) C(15) C(16) O(2) 160(1)
C(14) C(15) C(16) C(17) -73(1)
O(2) C(16) C(17) C(18) 70(1)
O(2) C(16) C(17) C(19) -168(1)
O(2) C(16) C(17) C(20) -50(1)
C(15) C(16) C(17) C(18) -54(1)
C(15) C(16) C(17) C(19) 66(1)
C(15) C(16) C(17) C(20) -174(1)
O(5) C(22) C(23) O(6) 58(2)
